data_1577286
loop_
_publ_author_name
'Gerstner, Alexander'
'Arrowsmith, Merle'
'Dietz, Maximilian'
'Mihm, Cornelius'
'Braunschweig, Holger'

_publ_section_title
;
 Zerovalent transition-metal inverse-sandwich complexes of a
 diborataanthracene dianion
;
_journal_name_full 'Chemical Science'
_journal_paper_doi 10.1039/D6SC02501C
_journal_year 2026
_chemical_formula_moiety 'C18 H22 B2'
_chemical_formula_sum 'C18 H22 B2'
_chemical_formula_weight 259.97
_chemical_name_common 2,3,6,7,9,10-Me6-9,10-DHDBA
_chemical_name_systematic 2
_chemical_properties_physical Air-sensitive,Moisture-sensitive
_space_group_crystal_system triclinic
_space_group_IT_number 2
_space_group_name_Hall '-P 1'
_space_group_name_H-M_alt 'P -1'
_atom_sites_solution_hydrogens geom
_atom_sites_solution_primary dual
_atom_sites_solution_secondary difmap
_audit_creation_date 2023-12-11
_audit_creation_method 'CIF-fill 1.4p (K.Radacki, 2005-23)'
_audit_update_record
;
2026-03-18 deposited with the CCDC.	2026-05-13 downloaded from the CCDC.
;
_cell_angle_alpha 69.942(3)
_cell_angle_beta 75.684(3)
_cell_angle_gamma 66.726(3)
_cell_formula_units_Z 2
_cell_length_a 8.3196(3)
_cell_length_b 9.7359(3)
_cell_length_c 10.7962(3)
_cell_measurement_reflns_used 7852
_cell_measurement_temperature 100(2)
_cell_measurement_theta_max 74.6060
_cell_measurement_theta_min 4.3800
_cell_volume 748.24(5)
_computing_cell_refinement 'CrysAlisPro 1.171.43.89a (Rigaku OD, 2023)'
_computing_data_collection
;
 CrysAlisPro system (CCD 42.102a 64-bit (release 15-09-2023))
;
_computing_data_reduction 'CrysAlisPro 1.171.43.89a (Rigaku OD, 2023)'
_computing_molecular_graphics 'ShelXLe (Huebschle et all, 2011)'
_computing_publication_material 'SHELXL-2018/3 (Sheldrick, 2018)'
_computing_structure_refinement 'SHELXL-2018/3 (Sheldrick, 2018)'
_computing_structure_solution 'SHELXT 2014/5 (Sheldrick, 2014)''
_diffrn_ambient_environment N~2~
_diffrn_ambient_temperature 100(2)
_diffrn_detector HPA
_diffrn_detector_area_resol_mean 10.0
_diffrn_detector_type 'HyPix Arc150'
_diffrn_measured_fraction_theta_full 0.993
_diffrn_measured_fraction_theta_max 0.966
_diffrn_measurement_details
;
 List of Runs (angles in degrees, time in seconds):
 --------------------------------------------------------------------------
  1  \w   -126.00 -87.00   0.50    0.08    --  -79.50-132.00  27.73   78
  2  \w   -126.00 -86.00   0.50    0.08    --  -79.50-135.00 -58.35   80
  3  \w   -126.00 -93.00   0.50    0.08    --  -79.50-121.00-138.50   66
  4  \w   -120.00 -83.00   0.50    0.08    --  -70.00 -45.00-122.86   74
  5  \w     30.00  56.00   0.50    0.08    --   18.00  60.00-143.18   52
  6  \w     37.00  93.00   0.50    0.08    --   82.26-112.00 150.00  112
  7  \w     43.00  92.00   0.50    0.08    --   85.25 -96.00-168.48   98
  8  \w     40.00  90.00   0.50    0.08    --   82.26 -95.00 -60.00  100
  9  \w     40.00  90.00   0.50    0.08    --   82.26 -95.00 -30.00  100
 10  \w     40.00  90.00   0.50    0.08    --   82.26 -95.00  30.00  100
 11  \w   -126.00 -92.00   0.50    0.08    --  -79.50 -57.00 124.14   68
 12  \w   -128.00 -90.00   0.50    0.08    --  -78.00 -41.00 169.35   76
 13  \w     40.00  90.00   0.50    0.08    --   82.26 -95.00-120.00  100
 14  \w   -128.00 -93.00   0.50    0.08    --  -79.50 -50.00 -87.47   70
 15  \w    103.00 131.00   0.50    0.08    --   85.25 114.00 152.31   56
 16  \w   -127.00 -92.00   0.50    0.08    --  -79.50 -53.00  38.86   70
 17  \w     40.00  90.00   0.50    0.08    --   82.26 -95.00 -90.00  100
 18  \w     40.00  90.00   0.50    0.08    --   82.26 -95.00-150.00  100
 19  \w     59.00  94.00   0.50    0.08    --   46.00  52.00 -79.98   70
 20  \w   -105.00 -65.00   0.50    0.08    --  -54.00 -38.00-178.30   80
 21  \w    -99.00 -32.00   0.50    0.08    --  -79.50 121.00 166.17  134
 22  \w   -126.00 -92.00   0.50    0.08    --  -79.50 -57.00-141.68   68
 23  \w     40.00  90.00   0.50    0.08    --   82.26 -95.00  60.00  100
 24  \w   -120.00 -86.00   0.50    0.08    --  -74.00 -60.00  83.40   68
 25  \w    -92.00 -31.00   0.50    0.08    --  -76.37 112.00 -60.00  122
 26  \w     40.00  90.00   0.50    0.08    --   82.26 -95.00   0.00  100
 27  \w     40.00  90.00   0.50    0.08    --   82.26 -95.00 120.00  100
 28  \w     40.00  90.00   0.50    0.08    --   82.26 -95.00 150.00  100
 29  \w   -128.00 -93.00   0.50    0.08    --  -79.50 -49.00 -46.45   70
 30  \w     41.00  93.00   0.50    0.08    --   85.25-102.00 105.28  104
 31  \w   -115.00 -80.00   0.50    0.08    --  -66.00 -48.00 138.00   70
 32  \w   -125.00 -91.00   0.50    0.08    --  -79.50 -60.00  17.78   68
 33  \w     46.00 133.00   0.50    0.08    --   82.26  15.00 120.00  174
 34  \w     46.00 133.00   0.50    0.08    --   82.26  15.00 -30.00  174
 35  \w     37.00  93.00   0.50    0.08    --   82.26-112.00  30.00  112
 36  \w     40.00  92.00   0.50    0.08    --   85.25-108.00  70.79  104
 37  \w     37.00  93.00   0.50    0.08    --   82.26-112.00 -30.00  112
 38  \w     37.00  93.00   0.50    0.08    --   82.26-112.00-120.00  112
 39  \w     38.00 101.00   0.50    0.08    --   85.25-126.00-150.72  126
 40  \w     37.00  93.00   0.50    0.08    --   82.26-112.00  90.00  112
 41  \w     30.00  56.00   0.50    0.08    --   18.00  60.00 -92.20   52
 42  \w     46.00 133.00   0.50    0.08    --   82.26  15.00  30.00  174
 43  \w     46.00 133.00   0.50    0.08    --   82.26  15.00-180.00  174
 44  \w     30.00  56.00   0.50    0.08    --   18.00  60.00 -23.64   52
 45  \w     34.00  60.00   0.50    0.08    --   22.00  58.00 108.81   52
 46  \w     24.00  99.00   0.50    0.08    --   71.26-126.00 150.00  150
 47  \w     46.00 133.00   0.50    0.08    --   82.26  15.00  60.00  174
 48  \w   -126.00 -93.00   0.50    0.08    --  -79.50-121.00 154.06   66
 49  \w     44.00  72.00   0.50    0.08    --   85.25 -73.00 -13.89   56
;
_diffrn_measurement_device 'four-circle diffractometer'
_diffrn_measurement_device_type 'Rigaku XtaLAB Synergy-R'
_diffrn_measurement_method '\w scans'
_diffrn_orient_matrix_type
;
 CrysAlisPro convention (1999,Acta A55,543-557)
;
_diffrn_orient_matrix_UB_11 0.1344945000
_diffrn_orient_matrix_UB_12 -0.0466550000
_diffrn_orient_matrix_UB_13 -0.1180691000
_diffrn_orient_matrix_UB_21 0.1421962000
_diffrn_orient_matrix_UB_22 0.0230245000
_diffrn_orient_matrix_UB_23 0.0512024000
_diffrn_orient_matrix_UB_31 0.0549278000
_diffrn_orient_matrix_UB_32 -0.1714692000
_diffrn_orient_matrix_UB_33 0.0831141000
_diffrn_radiation_monochromator 'multi-layer mirror'
_diffrn_radiation_probe x-ray
_diffrn_radiation_type CuK\a
_diffrn_radiation_wavelength 1.54184
_diffrn_radiation_xray_symbol K-L~2,3~
_diffrn_reflns_av_R_equivalents 0.0457
_diffrn_reflns_av_unetI/netI 0.0322
_diffrn_reflns_Laue_measured_fraction_full 0.993
_diffrn_reflns_Laue_measured_fraction_max 0.966
_diffrn_reflns_limit_h_max 10
_diffrn_reflns_limit_h_min -10
_diffrn_reflns_limit_k_max 11
_diffrn_reflns_limit_k_min -12
_diffrn_reflns_limit_l_max 13
_diffrn_reflns_limit_l_min -13
_diffrn_reflns_number 14581
_diffrn_reflns_point_group_measured_fraction_full 0.993
_diffrn_reflns_point_group_measured_fraction_max 0.966
_diffrn_reflns_theta_full 67.684
_diffrn_reflns_theta_max 75.402
_diffrn_reflns_theta_min 4.397
_diffrn_source 'rotating-anode X-ray tube'
_diffrn_source_type 'PhotonJet-R X-ray Source'
_exptl_absorpt_coefficient_mu 0.459
_exptl_absorpt_correction_T_max 1.000
_exptl_absorpt_correction_T_min 0.635
_exptl_absorpt_correction_type gaussian
_exptl_absorpt_process_details
;
 CrysAlisPro 1.171.43.89a (Rigaku Oxford Diffraction, 2023) Numerical 
 absorption correction based on gaussian integration over a multifaceted 
 crystal model Empirical absorption correction using spherical harmonics, 
 implemented in SCALE3 ABSPACK scaling algorithm.
;
_exptl_crystal_colour colourless
_exptl_crystal_density_diffrn 1.154
_exptl_crystal_description plate
_exptl_crystal_F_000 280
_exptl_crystal_preparation
;
 For data collection the crystal was immersed in a film of perfluoropolyether 
 oil, mounted on a polyimide loop and transferred to stream of cold nitrogen 
 (Oxford Cryostream 800).
;
_exptl_crystal_recrystallization_method 'Re-crystallisation from solvent'
_exptl_crystal_size_max 0.230
_exptl_crystal_size_mid 0.110
_exptl_crystal_size_min 0.030
_refine_diff_density_max 0.357
_refine_diff_density_min -0.324
_refine_diff_density_rms 0.055
_refine_ls_extinction_method none
_refine_ls_goodness_of_fit_ref 1.108
_refine_ls_hydrogen_treatment constr
_refine_ls_matrix_type full
_refine_ls_number_parameters 187
_refine_ls_number_reflns 2988
_refine_ls_number_restraints 0
_refine_ls_restrained_S_all 1.108
_refine_ls_R_factor_all 0.0708
_refine_ls_R_factor_gt 0.0562
_refine_ls_shift/su_max 0.000
_refine_ls_shift/su_mean 0.000
_refine_ls_structure_factor_coef Fsqd
_refine_ls_weighting_details
;
 w=1/[\s^2^(Fo^2^)+(0.1017P)^2^+0.1976P] where P=(Fo^2^+2Fc^2^)/3
;
_refine_ls_weighting_scheme calc
_refine_ls_wR_factor_gt 0.1644
_refine_ls_wR_factor_ref 0.1852
_reflns_Friedel_coverage 0.000
_reflns_number_gt 2305
_reflns_number_total 2988
_reflns_threshold_expression 'I > 2\s(I)'
_cod_data_source_file d6sc02501c2.cif
_cod_data_source_block CoMi068_AlGe_a
_cod_database_code 1577286
_shelx_shelxl_version_number 2018/3
_shelx_space_group_comment
;
 The symmetry employed for this shelxl refinement is uniquely defined by the 
 following loop, which should always be used as a source of symmetry 
 information in preference to the above space-group names. They are only 
 intended as comments.
;
_shelx_estimated_absorpt_t_min 0.902
_shelx_estimated_absorpt_t_max 0.986

loop_
_space_group_symop_operation_xyz
'x, y, z'
'-x, -y, -z'

loop_
_atom_site_label
_atom_site_type_symbol
_atom_site_fract_x
_atom_site_fract_y
_atom_site_fract_z
_atom_site_U_iso_or_equiv
_atom_site_adp_type
_atom_site_occupancy
_atom_site_site_symmetry_order
_atom_site_calc_flag
_atom_site_refinement_flags_posn
_atom_site_refinement_flags_adp
_atom_site_refinement_flags_occupancy
_atom_site_disorder_assembly
_atom_site_disorder_group
B1_1 B 0.5964(2) 0.1550(2) 0.61643(19) 0.0252(4) Uani 1 1 d . . . . .
C2_1 C 0.4425(2) 0.30101(18) 0.55451(15) 0.0230(4) Uani 1 1 d . . . . .
C3_1 C 0.3954(2) 0.32043(19) 0.43185(15) 0.0246(4) Uani 1 1 d . . . . .
H3_1 H 0.456733 0.240458 0.388575 0.030 Uiso 1 1 calc R U . . .
C4_1 C 0.2634(2) 0.45088(19) 0.37023(15) 0.0240(4) Uani 1 1 d . . . . .
C5_1 C 0.1751(2) 0.57037(18) 0.43255(15) 0.0233(4) Uani 1 1 d . . . . .
C6_1 C 0.2201(2) 0.55283(18) 0.55467(15) 0.0239(4) Uani 1 1 d . . . . .
H6_1 H 0.159683 0.634432 0.596228 0.029 Uiso 1 1 calc R U . . .
C7_1 C 0.3504(2) 0.42030(18) 0.61930(15) 0.0232(4) Uani 1 1 d . . . . .
B8_1 B 0.3956(2) 0.4040(2) 0.75728(18) 0.0243(4) Uani 1 1 d . . . . .
C9_1 C 0.5331(2) 0.24755(18) 0.82708(15) 0.0233(4) Uani 1 1 d . . . . .
C10_1 C 0.5670(2) 0.21927(19) 0.95646(15) 0.0245(4) Uani 1 1 d . . . . .
H10_1 H 0.507508 0.298978 1.000204 0.029 Uiso 1 1 calc R U . . .
C11_1 C 0.6841(2) 0.07950(19) 1.02381(16) 0.0253(4) Uani 1 1 d . . . . .
C12_1 C 0.7725(2) -0.03803(19) 0.95954(16) 0.0252(4) Uani 1 1 d . . . . .
C13_1 C 0.7424(2) -0.01069(19) 0.83034(16) 0.0253(4) Uani 1 1 d . . . . .
H13_1 H 0.804445 -0.090247 0.786692 0.030 Uiso 1 1 calc R U . . .
C14_1 C 0.6250(2) 0.12861(18) 0.76192(15) 0.0235(4) Uani 1 1 d . . . . .
C15_1 C 0.2179(2) 0.4623(2) 0.23940(16) 0.0291(4) Uani 1 1 d . . . . .
H15A_1 H 0.091401 0.481592 0.247534 0.044 Uiso 1 1 calc R U . . .
H15B_1 H 0.285273 0.364580 0.215532 0.044 Uiso 1 1 calc R U . . .
H15C_1 H 0.247567 0.548019 0.170119 0.044 Uiso 1 1 calc R U . . .
C16_1 C 0.0346(2) 0.71595(19) 0.36855(16) 0.0272(4) Uani 1 1 d . . . . .
H16A_1 H -0.007949 0.788586 0.423316 0.041 Uiso 1 1 calc R U . . .
H16B_1 H -0.063791 0.689291 0.360900 0.041 Uiso 1 1 calc R U . . .
H16C_1 H 0.084200 0.764664 0.279820 0.041 Uiso 1 1 calc R U . . .
C17_1 C 0.2967(2) 0.53580(19) 0.83007(17) 0.0305(4) Uani 1 1 d . . . . .
H17A_1 H 0.379868 0.544519 0.874867 0.046 Uiso 1 1 calc R U . . .
H17B_1 H 0.200837 0.509871 0.895915 0.046 Uiso 1 1 calc R U . . .
H17C_1 H 0.247708 0.635030 0.764746 0.046 Uiso 1 1 calc R U . . .
C18_1 C 0.7130(2) 0.0562(2) 1.16286(16) 0.0294(4) Uani 1 1 d . . . . .
H18A_1 H 0.681546 -0.033437 1.223026 0.044 Uiso 1 1 calc R U . . .
H18B_1 H 0.638999 0.149519 1.191913 0.044 Uiso 1 1 calc R U . . .
H18C_1 H 0.837416 0.037475 1.164195 0.044 Uiso 1 1 calc R U . . .
C19_1 C 0.8999(2) -0.1911(2) 1.02812(17) 0.0303(4) Uani 1 1 d . . . . .
H19A_1 H 0.943348 -0.261339 0.971118 0.045 Uiso 1 1 calc R U . . .
H19B_1 H 0.839675 -0.237935 1.112606 0.045 Uiso 1 1 calc R U . . .
H19C_1 H 0.999578 -0.173468 1.045200 0.045 Uiso 1 1 calc R U . . .
C20_1 C 0.7238(2) 0.0397(2) 0.53283(17) 0.0331(4) Uani 1 1 d . . . . .
H20A_1 H 0.831909 -0.023235 0.574349 0.050 Uiso 1 1 calc R U . . .
H20B_1 H 0.753671 0.099154 0.442128 0.050 Uiso 1 1 calc R U . . .
H20C_1 H 0.665183 -0.028739 0.529994 0.050 Uiso 1 1 calc R U . . .

loop_
_atom_site_aniso_label
_atom_site_aniso_U_11
_atom_site_aniso_U_22
_atom_site_aniso_U_33
_atom_site_aniso_U_23
_atom_site_aniso_U_13
_atom_site_aniso_U_12
B1_1 0.0219(9) 0.0276(10) 0.0248(9) -0.0055(7) -0.0022(7) -0.0091(7)
C2_1 0.0228(8) 0.0250(8) 0.0199(8) -0.0037(6) -0.0012(6) -0.0097(6)
C3_1 0.0232(8) 0.0262(8) 0.0223(8) -0.0055(6) -0.0018(6) -0.0081(6)
C4_1 0.0215(7) 0.0274(8) 0.0220(8) -0.0027(6) -0.0026(6) -0.0106(6)
C5_1 0.0206(7) 0.0243(8) 0.0226(8) -0.0020(6) -0.0024(6) -0.0094(6)
C6_1 0.0233(8) 0.0237(8) 0.0235(8) -0.0055(6) -0.0009(6) -0.0091(6)
C7_1 0.0207(8) 0.0237(8) 0.0232(8) -0.0033(6) -0.0012(6) -0.0092(6)
B8_1 0.0223(9) 0.0262(9) 0.0231(9) -0.0040(7) -0.0006(7) -0.0107(7)
C9_1 0.0219(8) 0.0251(8) 0.0233(8) -0.0052(6) -0.0020(6) -0.0102(6)
C10_1 0.0254(8) 0.0253(8) 0.0224(8) -0.0056(6) -0.0022(6) -0.0097(7)
C11_1 0.0242(8) 0.0279(9) 0.0233(8) -0.0028(6) -0.0028(6) -0.0120(7)
C12_1 0.0224(8) 0.0255(8) 0.0251(8) -0.0024(6) -0.0036(6) -0.0090(7)
C13_1 0.0227(8) 0.0257(8) 0.0255(8) -0.0064(6) -0.0033(6) -0.0068(6)
C14_1 0.0215(8) 0.0242(8) 0.0234(8) -0.0046(6) -0.0016(6) -0.0090(6)
C15_1 0.0286(8) 0.0320(9) 0.0259(8) -0.0061(7) -0.0068(6) -0.0093(7)
C16_1 0.0250(8) 0.0257(8) 0.0272(8) -0.0028(7) -0.0060(6) -0.0070(7)
C17_1 0.0335(9) 0.0282(9) 0.0273(9) -0.0074(7) -0.0064(7) -0.0067(7)
C18_1 0.0317(9) 0.0311(9) 0.0235(8) -0.0037(7) -0.0063(7) -0.0106(7)
C19_1 0.0281(9) 0.0289(9) 0.0281(9) -0.0024(7) -0.0064(7) -0.0068(7)
C20_1 0.0338(9) 0.0315(9) 0.0284(9) -0.0096(7) -0.0082(7) -0.0016(7)

loop_
_atom_type_symbol
_atom_type_description
_atom_type_scat_dispersion_real
_atom_type_scat_dispersion_imag
_atom_type_scat_source
C C 0.0181 0.0091 'International Tables Vol C Tables 4.2.6.8 and 6.1.1.4'
H H 0.0000 0.0000 'International Tables Vol C Tables 4.2.6.8 and 6.1.1.4'
B B 0.0090 0.0039 'International Tables Vol C Tables 4.2.6.8 and 6.1.1.4'

loop_
_exptl_crystal_face_index_h
_exptl_crystal_face_index_k
_exptl_crystal_face_index_l
_exptl_crystal_face_perp_dist
1 2 0 0.0740
2 -1 2 0.1180
-1 -2 0 0.0600
-2 1 -2 0.0945
-1 -1 -1 0.0639
1 1 1 0.0964
1 -2 2 0.1009
-1 -2 -1 0.0339
1 2 1 0.0450
0 -1 -1 0.0053
0 1 1 0.0267
-2 -2 1 0.0653
1 1 0 0.0499
-1 -1 0 0.0486

loop_
_geom_angle_atom_site_label_1
_geom_angle_atom_site_label_2
_geom_angle_atom_site_label_3
_geom_angle
_geom_angle_site_symmetry_1
_geom_angle_site_symmetry_3
_geom_angle_publ_flag
C2_1 B1_1 C14_1 118.56(14) . . ?
C2_1 B1_1 C20_1 120.77(14) . . ?
C14_1 B1_1 C20_1 120.64(14) . . ?
C3_1 C2_1 C7_1 118.25(14) . . ?
C3_1 C2_1 B1_1 121.18(14) . . ?
C7_1 C2_1 B1_1 120.53(14) . . ?
C4_1 C3_1 C2_1 123.41(15) . . ?
C4_1 C3_1 H3_1 118.3 . . ?
C2_1 C3_1 H3_1 118.3 . . ?
C3_1 C4_1 C5_1 118.44(15) . . ?
C3_1 C4_1 C15_1 120.40(15) . . ?
C5_1 C4_1 C15_1 121.16(14) . . ?
C6_1 C5_1 C4_1 118.88(14) . . ?
C6_1 C5_1 C16_1 120.45(14) . . ?
C4_1 C5_1 C16_1 120.67(14) . . ?
C5_1 C6_1 C7_1 123.24(15) . . ?
C5_1 C6_1 H6_1 118.4 . . ?
C7_1 C6_1 H6_1 118.4 . . ?
C6_1 C7_1 C2_1 117.75(14) . . ?
C6_1 C7_1 B8_1 121.74(14) . . ?
C2_1 C7_1 B8_1 120.51(14) . . ?
C7_1 B8_1 C9_1 118.39(14) . . ?
C7_1 B8_1 C17_1 121.34(14) . . ?
C9_1 B8_1 C17_1 120.12(14) . . ?
C10_1 C9_1 C14_1 117.90(14) . . ?
C10_1 C9_1 B8_1 121.36(14) . . ?
C14_1 C9_1 B8_1 120.73(14) . . ?
C11_1 C10_1 C9_1 123.14(15) . . ?
C11_1 C10_1 H10_1 118.4 . . ?
C9_1 C10_1 H10_1 118.4 . . ?
C10_1 C11_1 C12_1 118.60(14) . . ?
C10_1 C11_1 C18_1 120.43(15) . . ?
C12_1 C11_1 C18_1 120.97(14) . . ?
C13_1 C12_1 C11_1 118.90(15) . . ?
C13_1 C12_1 C19_1 120.47(15) . . ?
C11_1 C12_1 C19_1 120.62(15) . . ?
C12_1 C13_1 C14_1 123.05(15) . . ?
C12_1 C13_1 H13_1 118.5 . . ?
C14_1 C13_1 H13_1 118.5 . . ?
C13_1 C14_1 C9_1 118.38(15) . . ?
C13_1 C14_1 B1_1 121.39(15) . . ?
C9_1 C14_1 B1_1 120.22(14) . . ?
C4_1 C15_1 H15A_1 109.5 . . ?
C4_1 C15_1 H15B_1 109.5 . . ?
H15A_1 C15_1 H15B_1 109.5 . . ?
C4_1 C15_1 H15C_1 109.5 . . ?
H15A_1 C15_1 H15C_1 109.5 . . ?
H15B_1 C15_1 H15C_1 109.5 . . ?
C5_1 C16_1 H16A_1 109.5 . . ?
C5_1 C16_1 H16B_1 109.5 . . ?
H16A_1 C16_1 H16B_1 109.5 . . ?
C5_1 C16_1 H16C_1 109.5 . . ?
H16A_1 C16_1 H16C_1 109.5 . . ?
H16B_1 C16_1 H16C_1 109.5 . . ?
B8_1 C17_1 H17A_1 109.5 . . ?
B8_1 C17_1 H17B_1 109.5 . . ?
H17A_1 C17_1 H17B_1 109.5 . . ?
B8_1 C17_1 H17C_1 109.5 . . ?
H17A_1 C17_1 H17C_1 109.5 . . ?
H17B_1 C17_1 H17C_1 109.5 . . ?
C11_1 C18_1 H18A_1 109.5 . . ?
C11_1 C18_1 H18B_1 109.5 . . ?
H18A_1 C18_1 H18B_1 109.5 . . ?
C11_1 C18_1 H18C_1 109.5 . . ?
H18A_1 C18_1 H18C_1 109.5 . . ?
H18B_1 C18_1 H18C_1 109.5 . . ?
C12_1 C19_1 H19A_1 109.5 . . ?
C12_1 C19_1 H19B_1 109.5 . . ?
H19A_1 C19_1 H19B_1 109.5 . . ?
C12_1 C19_1 H19C_1 109.5 . . ?
H19A_1 C19_1 H19C_1 109.5 . . ?
H19B_1 C19_1 H19C_1 109.5 . . ?
B1_1 C20_1 H20A_1 109.5 . . ?
B1_1 C20_1 H20B_1 109.5 . . ?
H20A_1 C20_1 H20B_1 109.5 . . ?
B1_1 C20_1 H20C_1 109.5 . . ?
H20A_1 C20_1 H20C_1 109.5 . . ?
H20B_1 C20_1 H20C_1 109.5 . . ?

loop_
_geom_bond_atom_site_label_1
_geom_bond_atom_site_label_2
_geom_bond_distance
_geom_bond_site_symmetry_2
_geom_bond_publ_flag
B1_1 C2_1 1.562(2) . ?
B1_1 C14_1 1.565(2) . ?
B1_1 C20_1 1.575(2) . ?
C2_1 C3_1 1.403(2) . ?
C2_1 C7_1 1.419(2) . ?
C3_1 C4_1 1.393(2) . ?
C3_1 H3_1 0.9500 . ?
C4_1 C5_1 1.401(2) . ?
C4_1 C15_1 1.508(2) . ?
C5_1 C6_1 1.395(2) . ?
C5_1 C16_1 1.507(2) . ?
C6_1 C7_1 1.406(2) . ?
C6_1 H6_1 0.9500 . ?
C7_1 B8_1 1.567(2) . ?
B8_1 C9_1 1.568(2) . ?
B8_1 C17_1 1.574(2) . ?
C9_1 C10_1 1.406(2) . ?
C9_1 C14_1 1.419(2) . ?
C10_1 C11_1 1.398(2) . ?
C10_1 H10_1 0.9500 . ?
C11_1 C12_1 1.400(2) . ?
C11_1 C18_1 1.505(2) . ?
C12_1 C13_1 1.394(2) . ?
C12_1 C19_1 1.509(2) . ?
C13_1 C14_1 1.401(2) . ?
C13_1 H13_1 0.9500 . ?
C15_1 H15A_1 0.9800 . ?
C15_1 H15B_1 0.9800 . ?
C15_1 H15C_1 0.9800 . ?
C16_1 H16A_1 0.9800 . ?
C16_1 H16B_1 0.9800 . ?
C16_1 H16C_1 0.9800 . ?
C17_1 H17A_1 0.9800 . ?
C17_1 H17B_1 0.9800 . ?
C17_1 H17C_1 0.9800 . ?
C18_1 H18A_1 0.9800 . ?
C18_1 H18B_1 0.9800 . ?
C18_1 H18C_1 0.9800 . ?
C19_1 H19A_1 0.9800 . ?
C19_1 H19B_1 0.9800 . ?
C19_1 H19C_1 0.9800 . ?
C20_1 H20A_1 0.9800 . ?
C20_1 H20B_1 0.9800 . ?
C20_1 H20C_1 0.9800 . ?

loop_
_geom_torsion_atom_site_label_1
_geom_torsion_atom_site_label_2
_geom_torsion_atom_site_label_3
_geom_torsion_atom_site_label_4
_geom_torsion
_geom_torsion_site_symmetry_1
_geom_torsion_site_symmetry_2
_geom_torsion_site_symmetry_3
_geom_torsion_site_symmetry_4
_geom_torsion_publ_flag
C14_1 B1_1 C2_1 C3_1 -171.51(14) . . . . ?
C20_1 B1_1 C2_1 C3_1 10.4(2) . . . . ?
C14_1 B1_1 C2_1 C7_1 10.6(2) . . . . ?
C20_1 B1_1 C2_1 C7_1 -167.48(15) . . . . ?
C7_1 C2_1 C3_1 C4_1 0.2(2) . . . . ?
B1_1 C2_1 C3_1 C4_1 -177.69(14) . . . . ?
C2_1 C3_1 C4_1 C5_1 1.2(2) . . . . ?
C2_1 C3_1 C4_1 C15_1 -178.90(14) . . . . ?
C3_1 C4_1 C5_1 C6_1 -1.2(2) . . . . ?
C15_1 C4_1 C5_1 C6_1 178.87(14) . . . . ?
C3_1 C4_1 C5_1 C16_1 178.35(13) . . . . ?
C15_1 C4_1 C5_1 C16_1 -1.5(2) . . . . ?
C4_1 C5_1 C6_1 C7_1 -0.1(2) . . . . ?
C16_1 C5_1 C6_1 C7_1 -179.71(14) . . . . ?
C5_1 C6_1 C7_1 C2_1 1.5(2) . . . . ?
C5_1 C6_1 C7_1 B8_1 -179.26(14) . . . . ?
C3_1 C2_1 C7_1 C6_1 -1.5(2) . . . . ?
B1_1 C2_1 C7_1 C6_1 176.39(13) . . . . ?
C3_1 C2_1 C7_1 B8_1 179.24(14) . . . . ?
B1_1 C2_1 C7_1 B8_1 -2.8(2) . . . . ?
C6_1 C7_1 B8_1 C9_1 175.72(14) . . . . ?
C2_1 C7_1 B8_1 C9_1 -5.1(2) . . . . ?
C6_1 C7_1 B8_1 C17_1 0.1(2) . . . . ?
C2_1 C7_1 B8_1 C17_1 179.26(14) . . . . ?
C7_1 B8_1 C9_1 C10_1 -173.72(13) . . . . ?
C17_1 B8_1 C9_1 C10_1 2.0(2) . . . . ?
C7_1 B8_1 C9_1 C14_1 5.2(2) . . . . ?
C17_1 B8_1 C9_1 C14_1 -179.14(14) . . . . ?
C14_1 C9_1 C10_1 C11_1 -1.0(2) . . . . ?
B8_1 C9_1 C10_1 C11_1 177.85(14) . . . . ?
C9_1 C10_1 C11_1 C12_1 0.2(2) . . . . ?
C9_1 C10_1 C11_1 C18_1 -179.38(14) . . . . ?
C10_1 C11_1 C12_1 C13_1 0.9(2) . . . . ?
C18_1 C11_1 C12_1 C13_1 -179.54(14) . . . . ?
C10_1 C11_1 C12_1 C19_1 -179.87(14) . . . . ?
C18_1 C11_1 C12_1 C19_1 -0.3(2) . . . . ?
C11_1 C12_1 C13_1 C14_1 -1.1(2) . . . . ?
C19_1 C12_1 C13_1 C14_1 179.61(14) . . . . ?
C12_1 C13_1 C14_1 C9_1 0.3(2) . . . . ?
C12_1 C13_1 C14_1 B1_1 179.45(14) . . . . ?
C10_1 C9_1 C14_1 C13_1 0.8(2) . . . . ?
B8_1 C9_1 C14_1 C13_1 -178.12(14) . . . . ?
C10_1 C9_1 C14_1 B1_1 -178.39(14) . . . . ?
B8_1 C9_1 C14_1 B1_1 2.7(2) . . . . ?
C2_1 B1_1 C14_1 C13_1 170.30(14) . . . . ?
C20_1 B1_1 C14_1 C13_1 -11.6(2) . . . . ?
C2_1 B1_1 C14_1 C9_1 -10.5(2) . . . . ?
C20_1 B1_1 C14_1 C9_1 167.57(15) . . . . ?
